data_9006364
loop_
_publ_author_name
'Stahl, K.'
'Artioli, G.'
'Hanson, J. C.'

_publ_section_title
;
 The dehydration process in the zeolite laumontite:
 a real-time synchrotron X-ray powder diffraction study
 Sample: T = 310 K
;
_journal_name_full 'Physics and Chemistry of Minerals'
_journal_page_first 328
_journal_page_last 336
_journal_volume 23
_journal_year 1996
_chemical_formula_sum 'Al2 Ca H9.4 O17.77 Si4'
_chemical_name_mineral Laumontite
_space_group_IT_number 12
_symmetry_space_group_name_Hall '-C 2y'
_symmetry_space_group_name_H-M 'C 1 2/m 1'
_cell_angle_alpha 90
_cell_angle_beta 110.647
_cell_angle_gamma 90
_cell_length_a 14.8066
_cell_length_b 13.1678
_cell_length_c 7.5389
_cell_formula_units_Z 4
_cell_volume 1375.454
_database_code_amcsd 0007946
_diffrn_ambient_temperature 310
_exptl_crystal_density_diffrn 2.415
_cod_original_formula_sum 'Si4 Al2 O17.77 Ca H9.4'
_cod_database_code 9006364

loop_
_space_group_symop_operation_xyz
x,y,z
1/2+x,1/2+y,z
x,-y,z
1/2+x,1/2-y,z
-x,y,-z
1/2-x,1/2+y,-z
-x,-y,-z
1/2-x,1/2-y,-z

loop_
_atom_site_label
_atom_site_fract_x
_atom_site_fract_y
_atom_site_fract_z
_atom_site_occupancy
_atom_site_U_iso_or_equiv
_atom_site_type_symbol
_atom_site_attached_hydrogens
Si1 0.23600 0.38290 0.15080 1.00000 0.01393 Si 0
Si2 0.08010 0.38170 0.32530 1.00000 0.01393 Si 0
Al 0.13060 0.31060 0.73840 1.00000 0.01393 Al 0
O1 0.26170 0.50000 0.22230 1.00000 0.01013 O 0
O2 0.20860 0.37380 0.93040 1.00000 0.01013 O 0
O3 0.13860 0.38090 0.55710 1.00000 0.01013 O 0
O4 0.14850 0.34440 0.20800 1.00000 0.01013 O 0
O5 0.33490 0.31410 0.26820 1.00000 0.01013 O 0
O6 0.04030 0.50000 0.24870 1.00000 0.01013 O 0
O7 0.01180 0.31410 0.73260 1.00000 0.01013 O 0
Ca 0.26660 0.50000 0.74610 1.00000 0.04559 Ca 0
OWat1 0.02500 0.17090 0.00000 1.00000 0.05066 O 0
OWat2 0.39910 0.50000 0.02310 1.00000 0.05066 O 0
OWat5 0.50000 0.48140 0.50000 0.89000 0.05066 O 0
OWat8 0.14000 0.11760 0.35200 0.94000 0.05066 O 0
H1 0.50660 0.29440 0.11500 0.87000 0.06333 H 0
H21 0.44730 0.44540 0.02870 0.67000 0.06333 H 0
H22 0.44630 0.45350 0.15360 0.36000 0.06333 H 0
H5 0.45290 0.51140 0.38720 0.45000 0.06333 H 0
H81 0.08980 0.08120 0.42750 0.47000 0.06333 H 0
H82 0.16070 0.16010 0.45970 0.94000 0.06333 H 0
H83 0.12730 0.17740 0.23800 0.94000 0.06333 H 0

loop_
_cod_changelog_entry_id
_cod_changelog_entry_author
_cod_changelog_entry_date
_cod_changelog_entry_text
1
;cod-tools version 3.8.0
Id: cif_guess_AMCSD_atom_types 9581 2023-05-17 12:35:41Z saulius
;
2023-05-18T08:41:51+03:00
;Derived atom types and hydrogen counts
from atom names that follow the AMCSD naming convention
(Wat == water, O-H == hydroxyl).
;

loop_
_cod_related_entry_id
_cod_related_entry_database
_cod_related_entry_code
1 AMCSD 0007946
